data_7027178
loop_
_publ_author_name
'St. John Foreman, Mark R.'
'Slawin, Alexandra M. Z.'
'Woollins, J. Derek'

_publ_section_title
;
 The reaction of dithiadiphosphetane disulfides with dienes, alkenes and
 thioaldehydes
;
_journal_issue 7
_journal_name_full 'Journal of the Chemical Society, Dalton Transactions'
_journal_page_first 1175
_journal_paper_doi 10.1039/a808918c
_journal_year 1999
_chemical_compound_source -
_chemical_formula_analytical 'C24 H21 Fe P S4 '
_chemical_formula_moiety 'C24 H21 Fe P S4 '
_chemical_formula_structural 'C24 H21 Fe P S4 '
_chemical_formula_sum 'C24 H21 Fe P S4'
_chemical_formula_weight 524.49
_space_group_IT_number 2
_symmetry_cell_setting triclinic
_symmetry_Int_Tables_number 2
_symmetry_space_group_name_Hall '-P 1'
_symmetry_space_group_name_H-M 'P -1'
_audit_creation_date 1998-11-25
_audit_creation_method 'by teXsan v1.8'
_cell_angle_alpha 107.34(1)
_cell_angle_beta 118.54(2)
_cell_angle_gamma 89.35(1)
_cell_formula_units_Z 2
_cell_length_a 11.219(2)
_cell_length_b 11.614(1)
_cell_length_c 10.977(2)
_cell_measurement_reflns_used 25
_cell_measurement_temperature 293.2
_cell_measurement_theta_max 37.2
_cell_measurement_theta_min 29.3
_cell_volume 1184.6(4)
_computing_cell_refinement 'MSC/AFC Diffractometer Control'
_computing_data_collection 'MSC/AFC Diffractometer Control'
_computing_data_reduction 'teXsan (MSC, 1992-1997)'
_computing_publication_material 'teXsan (MSC, 1992-1997)'
_computing_structure_refinement 'teXsan (MSC, 1992-1997)'
_computing_structure_solution
;
SIR92 (Altomare, et. al. 1993)
;
_diffrn_ambient_temperature 293.2
_diffrn_measurement_device_type 'Rigaku AFC7S'
_diffrn_measurement_method \w
_diffrn_orient_matrix_UB_11 -0.00326
_diffrn_orient_matrix_UB_12 -0.08399
_diffrn_orient_matrix_UB_13 0.00617
_diffrn_orient_matrix_UB_21 0.08035
_diffrn_orient_matrix_UB_22 0.03021
_diffrn_orient_matrix_UB_23 0.10217
_diffrn_orient_matrix_UB_31 -0.06393
_diffrn_orient_matrix_UB_32 0.01931
_diffrn_orient_matrix_UB_33 0.04024
_diffrn_radiation_detector 'scintillation counter'
_diffrn_radiation_monochromator graphite
_diffrn_radiation_source 'X-ray tube'
_diffrn_radiation_type 'Cu K\a'
_diffrn_radiation_wavelength 1.5418
_diffrn_reflns_av_R_equivalents 0.07027
_diffrn_reflns_limit_h_max 12
_diffrn_reflns_limit_h_min 0
_diffrn_reflns_limit_k_max 13
_diffrn_reflns_limit_k_min -13
_diffrn_reflns_limit_l_max 10
_diffrn_reflns_limit_l_min -12
_diffrn_reflns_number 3729
_diffrn_reflns_reduction_process 'Lp corrections applied'
_diffrn_reflns_theta_max 60.08
_diffrn_reflns_theta_min 4.03
_diffrn_standards_decay_% -1.14
_diffrn_standards_interval_count 150
_diffrn_standards_number 3
_exptl_absorpt_coefficient_mu 9.104
_exptl_absorpt_correction_T_max 1.000
_exptl_absorpt_correction_T_min 0.710
_exptl_absorpt_correction_type
;
\y scans (North,Phillips & Matthews, 1968)
;
_exptl_crystal_colour yellow
_exptl_crystal_density_diffrn 1.470
_exptl_crystal_density_meas ?
_exptl_crystal_description cube
_exptl_crystal_F_000 540.00
_exptl_crystal_size_max 0.18
_exptl_crystal_size_mid 0.18
_exptl_crystal_size_min 0.18
_refine_diff_density_max 0.34
_refine_diff_density_min -0.34
_refine_ls_extinction_coef 0.000003413
_refine_ls_extinction_expression 'equ(3) Acta Cryst.(1968) A24, p213.'
_refine_ls_extinction_method 'Zachariasen (1967)'
_refine_ls_goodness_of_fit_ref 2.064
_refine_ls_hydrogen_treatment noref
_refine_ls_matrix_type full
_refine_ls_number_constraints 0
_refine_ls_number_parameters 272
_refine_ls_number_reflns 2423
_refine_ls_number_restraints 0
_refine_ls_R_factor_gt 0.0395
_refine_ls_shift/esd_max 0.0180
_refine_ls_shift/esd_mean 0.0000
_refine_ls_structure_factor_coef F
_refine_ls_weighting_details 'w = 1/[\s^2^(Fo) + 0.00000|Fo|^2^]'
_refine_ls_weighting_scheme calc
_refine_ls_wR_factor_ref 0.0384
_reflns_number_gt 2423
_reflns_number_total 3522
_reflns_threshold_expression I>3.00\s(I)
_cod_data_source_file 808918csup1.cif
_cod_data_source_block 13
_cod_depositor_comments
;
The following automatic conversions were performed:

'_exptl_crystal_density_meas' value 'not measured' was changed to '?'
- the value is perceived as not measured.

Automatic conversion script
Id: cif_fix_values 3008 2015-01-20 13:52:24Z robertas 

The following automatic conversions were performed:

'_refine_ls_weighting_scheme' value 'w = 1/[\s^2^(Fo) +
0.00000|Fo|^2^]' was changed to 'calc'. New tag
'_refine_ls_weighting_details' was created. The value of the new tag
was set to 'w = 1/[\s^2^(Fo) + 0.00000|Fo|^2^]'.

Automatic conversion script
Id: cif_fix_values 3143 2015-03-26 13:38:13Z robertas 
;
_cod_original_sg_symbol_H-M 'P -1       '
_cod_original_formula_sum 'C24 H21 Fe P S4 '
_cod_database_code 7027178

loop_
_symmetry_equiv_pos_as_xyz
'   +x,   +y,   +z'
'   -x,   -y,   -z'

loop_
_atom_site_label
_atom_site_fract_x
_atom_site_fract_y
_atom_site_fract_z
_atom_site_U_iso_or_equiv
_atom_site_occupancy
_atom_site_adp_type
_atom_site_calc_flag
Fe(1) 0.83763(8) 0.25545(8) 0.93093(8) 0.0459(2) 1.000 Uani d
S(1) 0.6803(1) 0.4485(1) 0.6460(2) 0.0602(4) 1.000 Uani d
S(2) 0.5835(1) 0.1726(1) 0.3847(1) 0.0493(4) 1.000 Uani d
S(4) 0.2900(1) 0.2244(1) 0.2963(1) 0.0423(4) 1.000 Uani d
S(6) 0.4650(1) 0.2250(1) 0.6160(1) 0.0461(4) 1.000 Uani d
P(1) 0.6343(1) 0.2751(1) 0.6010(1) 0.0395(4) 1.000 Uani d
C(3) 0.4447(5) 0.2531(4) 0.2889(5) 0.041(1) 1.000 Uani d
C(5) 0.3379(5) 0.2936(4) 0.4861(5) 0.042(1) 1.000 Uani d
C(7) 0.4023(5) 0.2125(5) 0.1291(5) 0.046(2) 1.000 Uani d
C(8) 0.3885(6) 0.2988(6) 0.0622(6) 0.067(2) 1.000 Uani d
C(9) 0.3414(7) 0.2625(8) -0.0892(8) 0.087(3) 1.000 Uani d
C(10) 0.3119(7) 0.1401(8) -0.1699(7) 0.084(3) 1.000 Uani d
C(11) 0.3256(6) 0.0548(7) -0.1035(6) 0.076(2) 1.000 Uani d
C(12) 0.3698(6) 0.0912(6) 0.0459(6) 0.062(2) 1.000 Uani d
C(13) 0.2108(5) 0.2819(5) 0.4977(5) 0.047(2) 1.000 Uani d
C(14) 0.1350(6) 0.1667(6) 0.4466(6) 0.065(2) 1.000 Uani d
C(15) 0.0152(7) 0.1558(9) 0.4530(8) 0.100(3) 1.000 Uani d
C(16) -0.0283(8) 0.258(1) 0.5101(9) 0.131(5) 1.000 Uani d
C(17) 0.0472(9) 0.371(1) 0.5636(9) 0.122(4) 1.000 Uani d
C(18) 0.1659(6) 0.3829(7) 0.5552(7) 0.078(2) 1.000 Uani d
C(19) 0.7640(5) 0.2059(4) 0.7120(5) 0.043(1) 1.000 Uani d
C(20) 0.7482(5) 0.1019(5) 0.7493(6) 0.052(2) 1.000 Uani d
C(21) 0.8810(6) 0.0869(5) 0.8522(6) 0.065(2) 1.000 Uani d
C(22) 0.9774(5) 0.1779(6) 0.8751(6) 0.064(2) 1.000 Uani d
C(23) 0.9073(5) 0.2520(5) 0.7910(6) 0.053(2) 1.000 Uani d
C(24) 0.7259(6) 0.3756(6) 0.9930(6) 0.069(2) 1.000 Uani d
C(25) 0.7341(7) 0.2789(7) 1.0442(8) 0.080(3) 1.000 Uani d
C(26) 0.8733(9) 0.2765(8) 1.1363(8) 0.094(3) 1.000 Uani d
C(27) 0.9497(7) 0.3703(8) 1.1395(7) 0.092(3) 1.000 Uani d
C(28) 0.8593(8) 0.4329(6) 1.0507(7) 0.081(2) 1.000 Uani d
H(3) 0.4774 0.3384 0.3306 0.048 1.000 Uiso c
H(5) 0.3712 0.3778 0.5173 0.049 1.000 Uiso c
H(8) 0.4112 0.3830 0.1181 0.079 1.000 Uiso c
H(9) 0.3305 0.3224 -0.1356 0.103 1.000 Uiso c
H(10) 0.2816 0.1164 -0.2721 0.100 1.000 Uiso c
H(11) 0.3053 -0.0293 -0.1602 0.091 1.000 Uiso c
H(12) 0.3774 0.0312 0.0908 0.074 1.000 Uiso c
H(14) 0.1655 0.0961 0.4082 0.077 1.000 Uiso c
H(15) -0.0373 0.0783 0.4181 0.117 1.000 Uiso c
H(16) -0.1119 0.2501 0.5113 0.153 1.000 Uiso c
H(17) 0.0172 0.4391 0.6063 0.143 1.000 Uiso c
H(18) 0.2155 0.4619 0.5899 0.093 1.000 Uiso c
H(20) 0.6639 0.0518 0.7123 0.062 1.000 Uiso c
H(21) 0.9013 0.0262 0.8978 0.077 1.000 Uiso c
H(22) 1.0743 0.1885 0.9370 0.076 1.000 Uiso c
H(23) 0.9485 0.3210 0.7868 0.062 1.000 Uiso c
H(24) 0.6430 0.3982 0.9294 0.081 1.000 Uiso c
H(25) 0.6575 0.2234 1.0202 0.094 1.000 Uiso c
H(26) 0.9055 0.2196 1.1881 0.111 1.000 Uiso c
H(27) 1.0463 0.3867 1.1926 0.111 1.000 Uiso c
H(28) 0.8838 0.5016 1.0343 0.097 1.000 Uiso c

loop_
_atom_site_aniso_label
_atom_site_aniso_U_11
_atom_site_aniso_U_22
_atom_site_aniso_U_33
_atom_site_aniso_U_12
_atom_site_aniso_U_13
_atom_site_aniso_U_23
Fe(1) 0.0337(4) 0.0513(5) 0.0356(5) 0.0034(4) 0.0041(4) 0.0145(4)
S(1) 0.0526(9) 0.0475(9) 0.0580(9) -0.0025(7) 0.0076(7) 0.0222(7)
S(2) 0.0358(7) 0.0663(9) 0.0365(7) 0.0141(6) 0.0115(6) 0.0163(6)
S(4) 0.0304(6) 0.0535(8) 0.0348(7) 0.0053(6) 0.0088(5) 0.0166(6)
S(6) 0.0320(6) 0.0633(9) 0.0409(7) 0.0074(6) 0.0113(6) 0.0263(7)
P(1) 0.0289(6) 0.0461(8) 0.0332(7) 0.0040(6) 0.0059(5) 0.0162(6)
C(3) 0.032(3) 0.049(3) 0.037(3) 0.005(2) 0.009(2) 0.021(2)
C(5) 0.038(3) 0.043(3) 0.036(3) 0.005(2) 0.012(2) 0.014(2)
C(7) 0.035(3) 0.065(4) 0.040(3) 0.010(3) 0.015(2) 0.025(3)
C(8) 0.065(4) 0.086(5) 0.049(4) 0.006(3) 0.021(3) 0.030(3)
C(9) 0.078(5) 0.127(7) 0.069(5) 0.018(5) 0.032(4) 0.059(5)
C(10) 0.059(4) 0.143(7) 0.046(4) 0.017(5) 0.021(3) 0.034(5)
C(11) 0.071(4) 0.101(6) 0.039(3) 0.014(4) 0.021(3) 0.011(4)
C(12) 0.061(4) 0.074(4) 0.042(3) 0.010(3) 0.020(3) 0.020(3)
C(13) 0.034(3) 0.071(4) 0.034(3) 0.016(3) 0.014(2) 0.023(3)
C(14) 0.039(3) 0.100(5) 0.055(4) 0.002(3) 0.016(3) 0.037(4)
C(15) 0.044(4) 0.188(9) 0.067(5) -0.014(5) 0.015(4) 0.064(6)
C(16) 0.043(5) 0.30(2) 0.068(6) 0.045(7) 0.031(4) 0.082(9)
C(17) 0.077(6) 0.23(1) 0.073(6) 0.078(7) 0.048(5) 0.050(7)
C(18) 0.063(4) 0.113(6) 0.054(4) 0.038(4) 0.027(3) 0.026(4)
C(19) 0.031(3) 0.045(3) 0.041(3) 0.006(2) 0.008(2) 0.016(3)
C(20) 0.041(3) 0.043(3) 0.046(3) 0.005(2) 0.004(2) 0.012(3)
C(21) 0.052(4) 0.056(4) 0.063(4) 0.018(3) 0.009(3) 0.025(3)
C(22) 0.035(3) 0.080(5) 0.053(4) 0.017(3) 0.007(3) 0.017(3)
C(23) 0.036(3) 0.064(4) 0.046(3) 0.003(3) 0.011(3) 0.018(3)
C(24) 0.057(4) 0.072(5) 0.048(3) 0.015(3) 0.011(3) 0.009(3)
C(25) 0.081(5) 0.090(6) 0.075(5) 0.007(4) 0.046(4) 0.022(4)
C(26) 0.107(7) 0.128(7) 0.063(5) 0.043(6) 0.040(5) 0.056(5)
C(27) 0.051(4) 0.135(7) 0.039(4) 0.009(4) 0.004(3) -0.007(4)
C(28) 0.086(5) 0.061(4) 0.067(5) -0.010(4) 0.031(4) -0.008(4)

loop_
_atom_type_symbol
_atom_type_oxidation_number
_atom_type_number_in_cell
_atom_type_scat_dispersion_real
_atom_type_scat_dispersion_imag
_atom_type_scat_source
C 0 48 0.017 0.009
;International Tables for Crystallography
(1992, Vol. C, Tables 4.2.6.8 and 6.1.1.1)
;
H 0 42 0.000 0.000
;International Tables for Crystallography
(1992, Vol. C, Table 6.1.1.2)
;
P 0 2 0.283 0.434
;International Tables for Crystallography
(1992, Vol. C, Tables 4.2.6.8 and 6.1.1.1)
;
S 0 8 0.319 0.557
;International Tables for Crystallography
(1992, Vol. C, Tables 4.2.6.8 and 6.1.1.1)
;
Fe 0 2 -1.179 3.204
;International Tables for Crystallography
(1992, Vol. C, Tables 4.2.6.8 and 6.1.1.1)
;

loop_
_geom_angle_atom_site_label_1
_geom_angle_atom_site_label_2
_geom_angle_atom_site_label_3
_geom_angle
_geom_angle_publ_flag
C(19) Fe(1) C(20) 41.0(2) yes
C(19) Fe(1) C(21) 68.9(2) yes
C(19) Fe(1) C(22) 68.7(2) yes
C(19) Fe(1) C(23) 41.3(2) yes
C(19) Fe(1) C(24) 110.7(2) yes
C(19) Fe(1) C(25) 129.5(2) yes
C(19) Fe(1) C(26) 166.5(3) yes
C(19) Fe(1) C(27) 153.1(3) yes
C(19) Fe(1) C(28) 120.3(3) yes
C(20) Fe(1) C(21) 40.8(2) yes
C(20) Fe(1) C(22) 67.9(2) yes
C(20) Fe(1) C(23) 68.6(2) yes
C(20) Fe(1) C(24) 122.6(2) yes
C(20) Fe(1) C(25) 110.7(3) yes
C(20) Fe(1) C(26) 127.8(3) yes
C(20) Fe(1) C(27) 163.1(3) yes
C(20) Fe(1) C(28) 155.8(3) yes
C(21) Fe(1) C(22) 39.9(2) yes
C(21) Fe(1) C(23) 68.1(2) yes
C(21) Fe(1) C(24) 155.5(3) yes
C(21) Fe(1) C(25) 120.6(3) yes
C(21) Fe(1) C(26) 107.1(3) yes
C(21) Fe(1) C(27) 124.4(3) yes
C(21) Fe(1) C(28) 162.0(3) yes
C(22) Fe(1) C(23) 40.4(2) yes
C(22) Fe(1) C(24) 164.4(3) yes
C(22) Fe(1) C(25) 152.5(3) yes
C(22) Fe(1) C(26) 117.1(3) yes
C(22) Fe(1) C(27) 105.6(2) yes
C(22) Fe(1) C(28) 125.7(3) yes
C(23) Fe(1) C(24) 128.9(2) yes
C(23) Fe(1) C(25) 166.9(3) yes
C(23) Fe(1) C(26) 150.5(3) yes
C(23) Fe(1) C(27) 117.3(3) yes
C(23) Fe(1) C(28) 107.7(3) yes
C(24) Fe(1) C(25) 39.6(2) yes
C(24) Fe(1) C(26) 67.2(3) yes
C(24) Fe(1) C(27) 67.4(3) yes
C(24) Fe(1) C(28) 40.1(2) yes
C(25) Fe(1) C(26) 40.4(3) yes
C(25) Fe(1) C(27) 67.4(3) yes
C(25) Fe(1) C(28) 67.2(3) yes
C(26) Fe(1) C(27) 39.8(3) yes
C(26) Fe(1) C(28) 67.4(3) yes
C(27) Fe(1) C(28) 40.5(3) yes
P(1) S(2) C(3) 97.8(2) yes
C(3) S(4) C(5) 105.1(2) yes
P(1) S(6) C(5) 98.0(2) yes
S(1) P(1) S(2) 112.58(8) yes
S(1) P(1) S(6) 115.25(9) yes
S(1) P(1) C(19) 115.9(2) yes
S(2) P(1) S(6) 103.84(7) yes
S(2) P(1) C(19) 104.6(2) yes
S(6) P(1) C(19) 103.3(2) yes
S(2) C(3) S(4) 113.9(3) yes
S(2) C(3) C(7) 110.1(3) yes
S(2) C(3) H(3) 108.9 no
S(4) C(3) C(7) 106.0(3) yes
S(4) C(3) H(3) 109.0 no
C(7) C(3) H(3) 108.8 no
S(4) C(5) S(6) 116.4(3) yes
S(4) C(5) C(13) 107.7(3) yes
S(4) C(5) H(5) 109.2 no
S(6) C(5) C(13) 105.9(3) yes
S(6) C(5) H(5) 108.9 no
C(13) C(5) H(5) 108.5 no
C(3) C(7) C(8) 119.4(5) yes
C(3) C(7) C(12) 121.4(5) yes
C(8) C(7) C(12) 119.1(5) yes
C(7) C(8) C(9) 120.1(6) yes
C(7) C(8) H(8) 120.2 no
C(9) C(8) H(8) 119.7 no
C(8) C(9) C(10) 119.7(6) yes
C(8) C(9) H(9) 120.0 no
C(10) C(9) H(9) 120.3 no
C(9) C(10) C(11) 120.1(6) yes
C(9) C(10) H(10) 119.0 no
C(11) C(10) H(10) 120.9 no
C(10) C(11) C(12) 120.1(7) yes
C(10) C(11) H(11) 119.4 no
C(12) C(11) H(11) 120.6 no
C(7) C(12) C(11) 120.9(6) yes
C(7) C(12) H(12) 119.7 no
C(11) C(12) H(12) 119.4 no
C(5) C(13) C(14) 119.8(5) yes
C(5) C(13) C(18) 121.1(5) yes
C(14) C(13) C(18) 119.1(5) yes
C(13) C(14) C(15) 120.0(7) yes
C(13) C(14) H(14) 120.1 no
C(15) C(14) H(14) 119.9 no
C(14) C(15) C(16) 119.9(8) yes
C(14) C(15) H(15) 120.8 no
C(16) C(15) H(15) 119.3 no
C(15) C(16) C(17) 120.3(8) yes
C(15) C(16) H(16) 119.3 no
C(17) C(16) H(16) 120.4 no
C(16) C(17) C(18) 120.4(9) yes
C(16) C(17) H(17) 118.6 no
C(18) C(17) H(17) 121.1 no
C(13) C(18) C(17) 120.3(8) yes
C(13) C(18) H(18) 120.4 no
C(17) C(18) H(18) 119.3 no
Fe(1) C(19) P(1) 121.9(3) yes
Fe(1) C(19) C(20) 70.4(3) yes
Fe(1) C(19) C(23) 69.4(3) yes
P(1) C(19) C(20) 128.1(4) yes
P(1) C(19) C(23) 124.8(4) yes
C(20) C(19) C(23) 107.0(4) yes
Fe(1) C(20) C(19) 68.6(3) yes
Fe(1) C(20) C(21) 69.7(3) yes
Fe(1) C(20) H(20) 126.8 no
C(19) C(20) C(21) 107.8(5) yes
C(19) C(20) H(20) 125.9 no
C(21) C(20) H(20) 126.2 no
Fe(1) C(21) C(20) 69.5(3) yes
Fe(1) C(21) C(22) 70.2(3) yes
Fe(1) C(21) H(21) 126.0 no
C(20) C(21) C(22) 108.2(5) yes
C(20) C(21) H(21) 126.3 no
C(22) C(21) H(21) 125.5 no
Fe(1) C(22) C(21) 69.9(3) yes
Fe(1) C(22) C(23) 68.7(3) yes
Fe(1) C(22) H(22) 127.3 no
C(21) C(22) C(23) 108.6(5) yes
C(21) C(22) H(22) 126.2 no
C(23) C(22) H(22) 125.2 no
Fe(1) C(23) C(19) 69.3(3) yes
Fe(1) C(23) C(22) 70.9(3) yes
Fe(1) C(23) H(23) 125.9 no
C(19) C(23) C(22) 108.4(5) yes
C(19) C(23) H(23) 125.7 no
C(22) C(23) H(23) 125.9 no
Fe(1) C(24) C(25) 69.7(4) yes
Fe(1) C(24) C(28) 69.4(4) yes
Fe(1) C(24) H(24) 126.5 no
C(25) C(24) C(28) 108.2(6) yes
C(25) C(24) H(24) 125.3 no
C(28) C(24) H(24) 126.6 no
Fe(1) C(25) C(24) 70.7(4) yes
Fe(1) C(25) C(26) 69.5(4) yes
Fe(1) C(25) H(25) 125.3 no
C(24) C(25) C(26) 108.1(6) yes
C(24) C(25) H(25) 125.5 no
C(26) C(25) H(25) 126.4 no
Fe(1) C(26) C(25) 70.0(4) yes
Fe(1) C(26) C(27) 69.7(4) yes
Fe(1) C(26) H(26) 127.0 no
C(25) C(26) C(27) 107.9(6) yes
C(25) C(26) H(26) 124.0 no
C(27) C(26) H(26) 128.0 no
Fe(1) C(27) C(26) 70.6(4) yes
Fe(1) C(27) C(28) 70.3(4) yes
Fe(1) C(27) H(27) 124.5 no
C(26) C(27) C(28) 108.4(6) yes
C(26) C(27) H(27) 124.0 no
C(28) C(27) H(27) 127.6 no
Fe(1) C(28) C(24) 70.6(4) yes
Fe(1) C(28) C(27) 69.2(4) yes
Fe(1) C(28) H(28) 126.3 no
C(24) C(28) C(27) 107.4(6) yes
C(24) C(28) H(28) 126.2 no
C(27) C(28) H(28) 126.4 no

loop_
_geom_bond_atom_site_label_1
_geom_bond_atom_site_label_2
_geom_bond_distance
_geom_bond_publ_flag
Fe(1) C(19) 2.020(5) yes
Fe(1) C(20) 2.043(5) yes
Fe(1) C(21) 2.046(6) yes
Fe(1) C(22) 2.050(6) yes
Fe(1) C(23) 2.021(5) yes
Fe(1) C(24) 2.048(6) yes
Fe(1) C(25) 2.035(6) yes
Fe(1) C(26) 2.028(7) yes
Fe(1) C(27) 2.017(6) yes
Fe(1) C(28) 2.032(6) yes
S(1) P(1) 1.937(2) yes
S(2) P(1) 2.102(2) yes
S(2) C(3) 1.841(4) yes
S(4) C(3) 1.815(5) yes
S(4) C(5) 1.795(5) yes
S(6) P(1) 2.086(2) yes
S(6) C(5) 1.847(5) yes
P(1) C(19) 1.764(5) yes
C(3) C(7) 1.496(7) yes
C(3) H(3) 0.95 no
C(5) C(13) 1.502(6) yes
C(5) H(5) 0.95 no
C(7) C(8) 1.377(7) yes
C(7) C(12) 1.371(7) yes
C(8) C(9) 1.402(8) yes
C(8) H(8) 0.95 no
C(9) C(10) 1.376(9) yes
C(9) H(9) 0.95 no
C(10) C(11) 1.363(9) yes
C(10) H(10) 0.95 no
C(11) C(12) 1.389(7) yes
C(11) H(11) 0.95 no
C(12) H(12) 0.95 no
C(13) C(14) 1.396(8) yes
C(13) C(18) 1.370(7) yes
C(14) C(15) 1.388(8) yes
C(14) H(14) 0.95 no
C(15) C(16) 1.37(1) yes
C(15) H(15) 0.94 no
C(16) C(17) 1.36(1) yes
C(16) H(16) 0.95 no
C(17) C(18) 1.39(1) yes
C(17) H(17) 0.94 no
C(18) H(18) 0.95 no
C(19) C(20) 1.423(7) yes
C(19) C(23) 1.426(6) yes
C(20) C(21) 1.424(7) yes
C(20) H(20) 0.95 no
C(21) C(22) 1.399(8) yes
C(21) H(21) 0.95 no
C(22) C(23) 1.405(7) yes
C(22) H(22) 0.95 no
C(23) H(23) 0.95 no
C(24) C(25) 1.382(8) yes
C(24) C(28) 1.397(9) yes
C(24) H(24) 0.95 no
C(25) C(26) 1.403(9) yes
C(25) H(25) 0.96 no
C(26) C(27) 1.38(1) yes
C(26) H(26) 0.96 no
C(27) C(28) 1.403(9) yes
C(27) H(27) 0.94 no
C(28) H(28) 0.94 no

loop_
_geom_contact_atom_site_label_1
_geom_contact_atom_site_label_2
_geom_contact_distance
_geom_contact_site_symmetry_2
_geom_contact_publ_flag
C(16) C(23) 3.507(9) 1_455 no
